data_7012123
loop_
_publ_author_name
'Yang, Guang'
'Raptis, Raphael G.'

_publ_section_title
;
 Oxidation of gold(i) pyrazolates by aqua regia. X-Ray crystal
 structures of the first examples of trinuclear AuIII3 and AuIAuIII2
 pyrazolato complexes
;
_journal_issue 21
_journal_name_full 'Journal of the Chemical Society, Dalton Transactions'
_journal_page_first 3936
_journal_paper_doi 10.1039/b207600d
_journal_year 2002
_chemical_formula_sum 'C15 H18 Au3 Cl9 N6'
_chemical_formula_weight 1192.30
_chemical_name_systematic
; 
? 
;
_space_group_IT_number 60
_symmetry_cell_setting orthorhombic
_symmetry_space_group_name_Hall '-P 2n 2ab'
_symmetry_space_group_name_H-M 'P b c n'
_atom_sites_solution_hydrogens geom
_atom_sites_solution_primary direct
_atom_sites_solution_secondary difmap
_audit_creation_method SHELXL-97
_cell_angle_alpha 90.00
_cell_angle_beta 90.00
_cell_angle_gamma 90.00
_cell_formula_units_Z 4
_cell_length_a 14.587(2)
_cell_length_b 13.3340(19)
_cell_length_c 14.971(2)
_cell_measurement_temperature 298(2)
_cell_volume 2911.9(7)
_computing_cell_refinement 'BRUKER SMART-NT V5.0'
_computing_data_collection 'BRUKER SMART-NT V5.0'
_computing_data_reduction 'BRUKER SAINT-NT V5/6.0'
_computing_molecular_graphics 'BRUKER SHELXTL-NT V5.1'
_computing_publication_material 'BRUKER SHELXTL-NT V5.1'
_computing_structure_refinement 'BRUKER SHELXTL-NT V5.1'
_computing_structure_solution 'BRUKER SHELXTL-NT V5.1'
_diffrn_ambient_temperature 298(2)
_diffrn_measured_fraction_theta_full 0.782
_diffrn_measured_fraction_theta_max 0.782
_diffrn_measurement_device_type 'Bruker AXS SMART CCD area detector'
_diffrn_measurement_method 'phi and omega scans'
_diffrn_radiation_monochromator graphite
_diffrn_radiation_source 'fine-focus sealed tube'
_diffrn_radiation_type MoK\a
_diffrn_radiation_wavelength 0.71073
_diffrn_reflns_av_R_equivalents 0.0414
_diffrn_reflns_av_sigmaI/netI 0.0465
_diffrn_reflns_limit_h_max 14
_diffrn_reflns_limit_h_min -11
_diffrn_reflns_limit_k_max 14
_diffrn_reflns_limit_k_min -13
_diffrn_reflns_limit_l_max 16
_diffrn_reflns_limit_l_min -16
_diffrn_reflns_number 5433
_diffrn_reflns_theta_full 23.28
_diffrn_reflns_theta_max 23.28
_diffrn_reflns_theta_min 2.07
_exptl_absorpt_coefficient_mu 15.921
_exptl_absorpt_correction_T_max 0.351
_exptl_absorpt_correction_T_min 0.155
_exptl_absorpt_correction_type semi-empirical
_exptl_crystal_colour 'deep red'
_exptl_crystal_density_diffrn 2.720
_exptl_crystal_density_method 'not measured'
_exptl_crystal_description prism
_exptl_crystal_F_000 2160
_exptl_crystal_size_max 0.14
_exptl_crystal_size_mid 0.10
_exptl_crystal_size_min 0.10
_refine_diff_density_max 0.647
_refine_diff_density_min -0.900
_refine_diff_density_rms 0.130
_refine_ls_extinction_method none
_refine_ls_goodness_of_fit_ref 0.950
_refine_ls_hydrogen_treatment mixed
_refine_ls_matrix_type full
_refine_ls_number_parameters 154
_refine_ls_number_reflns 1643
_refine_ls_number_restraints 0
_refine_ls_restrained_S_all 0.950
_refine_ls_R_factor_all 0.0505
_refine_ls_R_factor_gt 0.0271
_refine_ls_shift/su_max 0.001
_refine_ls_shift/su_mean 0.000
_refine_ls_structure_factor_coef Fsqd
_refine_ls_weighting_details 'calc w=1/[\s^2^(Fo^2^)+(0.0248P)^2^+0.0000P] where P=(Fo^2^+2Fc^2^)/3'
_refine_ls_weighting_scheme calc
_refine_ls_wR_factor_gt 0.0476
_refine_ls_wR_factor_ref 0.0520
_reflns_number_gt 1182
_reflns_number_total 1643
_reflns_threshold_expression >2sigma(I)
_cod_data_source_file b207600d.txt
_cod_data_source_block Au(III)3
_cod_depositor_comments
;
The following automatic conversions were performed:
'_symmetry_cell_setting' value 'Orthorhombic' changed to 'orthorhombic'
according to '/home/saulius/struct/CIF-dictionaries/cif_core.dic'
dictionary named 'cif_core.dic' version 2.4.1 from 2010-06-29.

Automatic conversion script
Id: cif_fix_enum 1527 2010-12-29 10:47:43Z saulius 
;
_cod_original_cell_volume 2912.0(7)
_cod_original_sg_symbol_H-M Pbcn
_cod_database_code 7012123

loop_
_symmetry_equiv_pos_as_xyz
'x, y, z'
'-x+1/2, -y+1/2, z+1/2'
'-x, y, -z+1/2'
'x+1/2, -y+1/2, -z'
'-x, -y, -z'
'x-1/2, y-1/2, -z-1/2'
'x, -y, z-1/2'
'-x-1/2, y-1/2, z'

loop_
_atom_site_label
_atom_site_type_symbol
_atom_site_fract_x
_atom_site_fract_y
_atom_site_fract_z
_atom_site_U_iso_or_equiv
_atom_site_adp_type
_atom_site_occupancy
_atom_site_symmetry_multiplicity
_atom_site_calc_flag
_atom_site_refinement_flags
_atom_site_disorder_assembly
_atom_site_disorder_group
Au1 Au 0.06948(3) 0.09281(3) 0.65717(2) 0.05296(17) Uani 1 1 d . . .
Au2 Au 0.0000 0.31645(4) 0.7500 0.0486(2) Uani 1 2 d S . .
C1 C 0.0000 -0.1883(10) 0.7500 0.072(5) Uani 1 2 d S . .
C2 C 0.0568(8) -0.1284(8) 0.7019(6) 0.062(3) Uani 1 1 d . . .
C3 C 0.1337(8) -0.1546(7) 0.6404(6) 0.084(4) Uani 1 1 d . . .
H3A H 0.1544 -0.0951 0.6103 0.126 Uiso 1 1 calc R . .
H3B H 0.1127 -0.2025 0.5971 0.126 Uiso 1 1 calc R . .
H3C H 0.1833 -0.1829 0.6741 0.126 Uiso 1 1 calc R . .
C4 C 0.1782(8) 0.1622(8) 0.4637(7) 0.097(4) Uani 1 1 d . . .
H4A H 0.2330 0.1375 0.4915 0.146 Uiso 1 1 calc R . .
H4B H 0.1928 0.1887 0.4057 0.146 Uiso 1 1 calc R . .
H4C H 0.1348 0.1085 0.4575 0.146 Uiso 1 1 calc R . .
C5 C 0.1376(7) 0.2433(9) 0.5202(6) 0.061(3) Uani 1 1 d . . .
C6 C 0.1394(7) 0.3444(9) 0.5090(6) 0.053(3) Uani 1 1 d . . .
C7 C 0.0934(7) 0.3880(7) 0.5803(7) 0.051(3) Uani 1 1 d . . .
C8 C 0.0748(6) 0.4937(7) 0.6023(6) 0.068(3) Uani 1 1 d . . .
H8A H 0.0102 0.5028 0.6112 0.102 Uiso 1 1 calc R . .
H8B H 0.0951 0.5357 0.5541 0.102 Uiso 1 1 calc R . .
H8C H 0.1070 0.5115 0.6559 0.102 Uiso 1 1 calc R . .
Cl1 Cl 0.2151(2) 0.0890(2) 0.71030(18) 0.0878(10) Uani 1 1 d . . .
Cl2 Cl -0.06928(19) 0.0905(2) 0.59118(17) 0.0878(10) Uani 1 1 d . . .
Cl3 Cl 0.1352(2) 0.3302(3) 0.82116(17) 0.0969(11) Uani 1 1 d . . .
Cl4 Cl 0.0000 -0.3154(3) 0.7500 0.144(2) Uani 1 2 d S . .
Cl5 Cl 0.1877(2) 0.4092(2) 0.42286(17) 0.0910(10) Uani 1 1 d . . .
N1 N 0.0361(6) -0.0338(6) 0.7213(4) 0.061(3) Uani 1 1 d . . .
N2 N 0.0955(5) 0.2230(6) 0.5973(5) 0.057(2) Uani 1 1 d . . .
N3 N 0.0681(6) 0.3124(7) 0.6338(4) 0.054(2) Uani 1 1 d . . .

loop_
_atom_site_aniso_label
_atom_site_aniso_U_11
_atom_site_aniso_U_22
_atom_site_aniso_U_33
_atom_site_aniso_U_23
_atom_site_aniso_U_13
_atom_site_aniso_U_12
Au1 0.0530(4) 0.0489(3) 0.0570(2) 0.0007(2) 0.0064(2) 0.0027(3)
Au2 0.0459(5) 0.0499(4) 0.0501(3) 0.000 0.0008(3) 0.000
C1 0.124(17) 0.027(10) 0.064(9) 0.000 0.003(11) 0.000
C2 0.083(11) 0.046(8) 0.056(6) 0.007(6) 0.002(6) 0.007(7)
C3 0.115(12) 0.059(7) 0.079(7) 0.008(6) 0.005(8) 0.032(8)
C4 0.114(12) 0.076(8) 0.102(8) 0.003(7) 0.057(8) 0.017(8)
C5 0.053(9) 0.064(8) 0.066(7) 0.006(7) 0.019(6) 0.014(7)
C6 0.047(8) 0.057(8) 0.056(6) -0.001(6) 0.007(6) -0.009(6)
C7 0.058(9) 0.033(7) 0.063(6) 0.000(6) -0.014(6) -0.011(6)
C8 0.075(10) 0.053(7) 0.077(6) 0.001(6) 0.007(7) -0.013(7)
Cl1 0.063(2) 0.107(2) 0.0938(19) 0.0052(18) -0.0067(17) 0.006(2)
Cl2 0.070(3) 0.100(2) 0.0927(19) 0.0187(19) -0.0177(17) -0.011(2)
Cl3 0.061(2) 0.146(3) 0.0834(17) -0.0146(19) -0.0172(18) -0.003(2)
Cl4 0.229(8) 0.059(3) 0.145(4) 0.000 0.039(5) 0.000
Cl5 0.085(3) 0.102(2) 0.0864(18) 0.0248(19) 0.0296(17) -0.015(2)
N1 0.087(9) 0.040(5) 0.056(5) -0.002(4) 0.009(4) 0.005(5)
N2 0.067(7) 0.048(6) 0.056(5) 0.001(5) 0.019(5) -0.001(5)
N3 0.059(7) 0.053(6) 0.050(4) -0.004(5) 0.001(4) -0.002(5)

loop_
_atom_type_symbol
_atom_type_description
_atom_type_scat_dispersion_real
_atom_type_scat_dispersion_imag
_atom_type_scat_source
C C 0.0033 0.0016 'International Tables Vol C Tables 4.2.6.8 and 6.1.1.4'
H H 0.0000 0.0000 'International Tables Vol C Tables 4.2.6.8 and 6.1.1.4'
N N 0.0061 0.0033 'International Tables Vol C Tables 4.2.6.8 and 6.1.1.4'
Cl Cl 0.1484 0.1585 'International Tables Vol C Tables 4.2.6.8 and 6.1.1.4'
Au Au -2.0133 8.8022 'International Tables Vol C Tables 4.2.6.8 and 6.1.1.4'

loop_
_geom_angle_atom_site_label_1
_geom_angle_atom_site_label_2
_geom_angle_atom_site_label_3
_geom_angle
_geom_angle_site_symmetry_1
_geom_angle_site_symmetry_3
_geom_angle_publ_flag
N2 Au1 N1 176.2(3) . . ?
N2 Au1 Cl2 89.2(2) . . ?
N1 Au1 Cl2 88.9(2) . . ?
N2 Au1 Cl1 90.0(2) . . ?
N1 Au1 Cl1 92.3(2) . . ?
Cl2 Au1 Cl1 174.14(10) . . ?
N3 Au2 N3 176.9(5) 3_556 . ?
N3 Au2 Cl3 91.5(2) 3_556 . ?
N3 Au2 Cl3 88.8(2) . . ?
N3 Au2 Cl3 88.8(2) 3_556 3_556 ?
N3 Au2 Cl3 91.5(2) . 3_556 ?
Cl3 Au2 Cl3 170.63(18) . 3_556 ?
C2 C1 C2 107.9(14) 3_556 . ?
C2 C1 Cl4 126.0(7) 3_556 . ?
C2 C1 Cl4 126.0(7) . . ?
N1 C2 C1 107.7(11) . . ?
N1 C2 C3 121.8(9) . . ?
C1 C2 C3 130.4(10) . . ?
N2 C5 C6 108.4(9) . . ?
N2 C5 C4 121.6(10) . . ?
C6 C5 C4 129.9(10) . . ?
C5 C6 C7 108.2(9) . . ?
C5 C6 Cl5 127.1(9) . . ?
C7 C6 Cl5 124.7(9) . . ?
N3 C7 C6 106.1(8) . . ?
N3 C7 C8 122.4(9) . . ?
C6 C7 C8 131.5(10) . . ?
C2 N1 N1 108.3(6) . 3_556 ?
C2 N1 Au1 129.9(6) . . ?
N1 N1 Au1 119.4(3) 3_556 . ?
C5 N2 N3 107.6(8) . . ?
C5 N2 Au1 130.9(8) . . ?
N3 N2 Au1 121.6(6) . . ?
C7 N3 N2 109.7(7) . . ?
C7 N3 Au2 129.4(7) . . ?
N2 N3 Au2 120.9(6) . . ?

loop_
_geom_bond_atom_site_label_1
_geom_bond_atom_site_label_2
_geom_bond_distance
_geom_bond_site_symmetry_2
_geom_bond_publ_flag
Au1 N2 1.990(7) . ?
Au1 N1 2.002(8) . ?
Au1 Cl2 2.253(3) . ?
Au1 Cl1 2.268(3) . ?
Au2 N3 2.005(7) 3_556 ?
Au2 N3 2.005(7) . ?
Au2 Cl3 2.249(3) . ?
Au2 Cl3 2.249(3) 3_556 ?
C1 C2 1.357(11) 3_556 ?
C1 C2 1.357(11) . ?
C1 Cl4 1.695(14) . ?
C2 N1 1.328(11) . ?
C2 C3 1.492(14) . ?
C4 C5 1.495(13) . ?
C5 N2 1.336(10) . ?
C5 C6 1.359(12) . ?
C6 C7 1.387(11) . ?
C6 Cl5 1.705(9) . ?
C7 N3 1.340(10) . ?
C7 C8 1.472(11) . ?
N1 N1 1.361(14) 3_556 ?
N2 N3 1.371(9) . ?
